data_4123642
loop_
_publ_author_name
'Fisher, Brian F.'
'Guo, Li'
'Dolinar, Brian S.'
'Guzei, Ilia A.'
'Gellman, Samuel H.'

_publ_section_title
;
 Heterogeneous h-bonding in a foldamer helix.
;
_journal_issue 20
_journal_name_full 'Journal of the American Chemical Society'
_journal_page_first 6484
_journal_page_last 6487
_journal_paper_doi 10.1021/jacs.5b03382
_journal_volume 137
_journal_year 2015
_chemical_formula_moiety 'C69 H94 N6 O9, 1.6(C H Cl3), 1.4(C5 H12)'
_chemical_formula_sum 'C77.57 H112.32 Cl4.82 N6 O9'
_chemical_formula_weight 1443.83
_chemical_name_systematic
;
 ?
;
_space_group_crystal_system monoclinic
_space_group_IT_number 14
_space_group_name_Hall '-P 2ybc'
_space_group_name_H-M_alt 'P 1 21/c 1'
_symmetry_space_group_name_Hall '-P 2ybc'
_symmetry_space_group_name_H-M 'P 1 21/c 1'
_atom_sites_solution_hydrogens geom
_atom_sites_solution_primary direct
_audit_creation_date 2014-05-06
_audit_creation_method
;
Olex2 1.2
(compiled 2014.03.20 svn.r2914 for OlexSys, GUI svn.r4816)
;
_cell_angle_alpha 90
_cell_angle_beta 97.111(4)
_cell_angle_gamma 90
_cell_formula_units_Z 4
_cell_length_a 11.9161(8)
_cell_length_b 27.097(4)
_cell_length_c 25.5162(16)
_cell_measurement_reflns_used 9122
_cell_measurement_temperature 100.0
_cell_measurement_theta_max 73.23
_cell_measurement_theta_min 2.39
_cell_volume 8175.6(14)
_computing_cell_refinement 'SAINT+ Ver. 8.34A (Bruker-AXS, 2014)'
_computing_data_collection 'APEX2 Ver. 2014.1-1 (Bruker-AXS, 2014)'
_computing_data_reduction 'SAINT+ Ver. 8.34A (Bruker-AXS, 2014)'
_computing_molecular_graphics 'Olex2 (Dolomanov et al., 2009)'
_computing_publication_material 'Olex2 (Dolomanov et al., 2009)'
_computing_structure_refinement 'ShelXL (Sheldrick, 2008)'
_computing_structure_solution 'ShelXS (Sheldrick, 2008)'
_diffrn_ambient_temperature 100.0
_diffrn_detector_area_resol_mean 7.9
_diffrn_detector_type 'CCD area detector'
_diffrn_measured_fraction_theta_full 0.981
_diffrn_measured_fraction_theta_max 0.968
_diffrn_measurement_device 'three-circle diffractometer'
_diffrn_measurement_device_type 'Bruker SMART APEX2 area detector'
_diffrn_measurement_method '0.60\ \w and 0.6\ \f scans'
_diffrn_radiation_collimation '0.5 mm double-pinhole'
_diffrn_radiation_monochromator 'equatorially mounted graphite'
_diffrn_radiation_probe x-ray
_diffrn_radiation_type CuK\a
_diffrn_radiation_wavelength 1.54178
_diffrn_reflns_av_R_equivalents 0.0239
_diffrn_reflns_av_unetI/netI 0.0116
_diffrn_reflns_laue_measured_fraction_full 0.981
_diffrn_reflns_laue_measured_fraction_max 0.968
_diffrn_reflns_limit_h_max 14
_diffrn_reflns_limit_h_min -14
_diffrn_reflns_limit_k_max 31
_diffrn_reflns_limit_k_min -26
_diffrn_reflns_limit_l_max 30
_diffrn_reflns_limit_l_min -31
_diffrn_reflns_number 137980
_diffrn_reflns_point_group_measured_fraction_full 0.981
_diffrn_reflns_point_group_measured_fraction_max 0.968
_diffrn_reflns_theta_full 67.000
_diffrn_reflns_theta_max 73.224
_diffrn_reflns_theta_min 3.262
_diffrn_source 'sealed X-ray tube'
_diffrn_source_type 'Siemens, K FFCU 2K 90'
_diffrn_standards_number 0
_exptl_absorpt_coefficient_mu 2.001
_exptl_absorpt_correction_T_max 0.6156
_exptl_absorpt_correction_T_min 0.3626
_exptl_absorpt_correction_type analytical
_exptl_absorpt_process_details
;
SADABS-2012/1 (Bruker,2012) was used for absorption correction.
wR2(int) was 0.0766 before and 0.0421 after correction.
The Ratio of minimum to maximum transmission is 0.5890.
The \l/2 correction factor is 0.0015.
;
_exptl_crystal_colour colourless
_exptl_crystal_colour_primary colourless
_exptl_crystal_density_diffrn 1.173
_exptl_crystal_density_method 'not measured'
_exptl_crystal_description block
_exptl_crystal_F_000 3095
_exptl_crystal_size_max 0.79
_exptl_crystal_size_mid 0.548
_exptl_crystal_size_min 0.358
_refine_diff_density_max 1.134
_refine_diff_density_min -0.904
_refine_diff_density_rms 0.055
_refine_ls_extinction_method none
_refine_ls_goodness_of_fit_ref 1.062
_refine_ls_hydrogen_treatment constr
_refine_ls_matrix_type full
_refine_ls_number_parameters 1076
_refine_ls_number_reflns 15878
_refine_ls_number_restraints 559
_refine_ls_restrained_S_all 1.058
_refine_ls_R_factor_all 0.0590
_refine_ls_R_factor_gt 0.0573
_refine_ls_shift/su_max 0.001
_refine_ls_shift/su_mean 0.000
_refine_ls_structure_factor_coef Fsqd
_refine_ls_weighting_details 'w=1/[\s^2^(Fo^2^)+(0.0665P)^2^+8.3827P] where P=(Fo^2^+2Fc^2^)/3'
_refine_ls_weighting_scheme calc
_refine_ls_wR_factor_gt 0.1475
_refine_ls_wR_factor_ref 0.1488
_reflns_Friedel_coverage 0.000
_reflns_number_gt 15162
_reflns_number_total 15878
_reflns_threshold_expression 'I > 2\s(I)'
_cod_data_source_file Gellman157.cif
_cod_data_source_block gellman157
_cod_depositor_comments 'Adding full bibliography for 4123639--4123645.cif.'
_cod_original_cell_volume 8175.4(14)
_cod_database_code 4123642
_shelxl_version_number 2013-3
_shelx_space_group_comment
;
The symmetry employed for this shelxl refinement is uniquely defined
by the following loop, which should always be used as a source of
symmetry information in preference to the above space-group names.
They are only intended as comments.
;
_shelx_estimated_absorpt_t_max 0.534
_shelx_estimated_absorpt_t_min 0.301
_olex2_refinement_description
;
1. Fixed Uiso
 At 1.2 times of:
  All C(H) groups, All C(H,H) groups, All N(H) groups
 At 1.5 times of:
  All C(H,H,H) groups
2. Restrained distances
 O9A-C62 \\sim O9-C62
 with sigma of 0.01
 O9-C62 \\sim O9A-C62
 with sigma of 0.01
 O9-C63 \\sim O9A-C63A
 with sigma of 0.01
 C64-C63 \\sim C64A-C63A
 with sigma of 0.01
3. Uiso/Uaniso restraints and constraints
Cl8B \\sim Cl7A \\sim C77A \\sim Cl9A \\sim Cl8A \\sim C76 \\sim Cl7C \\sim C77
\\sim C78 \\sim C77C \\sim C79 \\sim Cl9C \\sim Cl8C \\sim C80 \\sim Cl7B \\sim
Cl9B \\sim C77B: within 1.7A with sigma of 0.01 and sigma for terminal atoms of
0.02
O9 \\sim C63 \\sim C64 \\sim C65 \\sim C66 \\sim C67 \\sim C68 \\sim C69 \\sim
O9A \\sim C63A \\sim C64A \\sim C65A \\sim C66A \\sim C67A \\sim C68A \\sim
C69A: within 1.7A with sigma of 0.01 and sigma for terminal atoms of 0.02
C72 \\sim C73 \\sim C74 \\sim C75 \\sim C71A \\sim C72A \\sim C73A \\sim C74A
\\sim C75A \\sim Cl4B \\sim Cl6B \\sim Cl5B \\sim C71B \\sim C71: within 1.7A
with sigma of 0.01 and sigma for terminal atoms of 0.02
Uiso(Cl9C) = Uiso(Cl7C) = Uiso(Cl8C)
4. Others
 1*[Sof(C71)+Sof(H71A)+Sof(H71B)+Sof(H71C)+Sof(C72)+Sof(H72A)+Sof(H72B)+
 Sof(C73)+Sof(H73A)+Sof(H73B)+Sof(C74)+Sof(H74A)+Sof(H74B)+Sof(C75)+Sof(H75A)+
 Sof(H75B)+Sof(H75C)]+1*[Sof(C71A)+Sof(H71D)+Sof(H71E)+Sof(H71F)+Sof(C72A)+
 Sof(H72C)+Sof(H72D)+Sof(C73A)+Sof(H73C)+Sof(H73D)+Sof(C74A)+Sof(H74C)+
 Sof(H74D)+Sof(C75A)+Sof(H75D)+Sof(H75E)+Sof(H75F)]+1*[Sof(Cl4B)+Sof(Cl6B)+
 Sof(Cl5B)+Sof(C71B)+Sof(H71G)]=1 with esd of 0
 1*[Sof(C76)+Sof(H76A)+Sof(H76B)+Sof(H76C)+Sof(C77)+Sof(H77A)+Sof(H77B)+
 Sof(C78)+Sof(H78A)+Sof(H78B)+Sof(C79)+Sof(H79A)+Sof(H79B)+Sof(C80)+Sof(H80A)+
 Sof(H80B)+Sof(H80C)]+1*[Sof(Cl7A)+Sof(Cl8A)+Sof(Cl9A)+Sof(C77A)+Sof(H77C)]+1*
 [Sof(Cl7B)+Sof(Cl8B)+Sof(Cl9B)+Sof(C77B)+Sof(H77D)]+1*[Sof(Cl9C)+Sof(Cl7C)+
 Sof(Cl8C)+Sof(C77C)+Sof(H77E)]=1 with esd of 0
 Sof(O9A)=Sof(C63A)=Sof(H63C)=Sof(H63D)=Sof(C64A)=Sof(C69A)=Sof(H69A)=
 Sof(C68A)=Sof(H68A)=Sof(C67A)=Sof(H67A)=Sof(C66A)=Sof(H66A)=Sof(C65A)=
 Sof(H65A)=1-FVAR(1)
 Sof(O9)=Sof(C63)=Sof(H63A)=Sof(H63B)=Sof(C64)=Sof(C65)=Sof(H65)=Sof(C66)=
 Sof(H66)=Sof(C67)=Sof(H67)=Sof(C68)=Sof(H68)=Sof(C69)=Sof(H69)=FVAR(1)
 Sof(C71)=Sof(H71A)=Sof(H71B)=Sof(H71C)=Sof(C72)=Sof(H72A)=Sof(H72B)=Sof(C73)=
 Sof(H73A)=Sof(H73B)=Sof(C74)=Sof(H74A)=Sof(H74B)=Sof(C75)=Sof(H75A)=Sof(H75B)=
 Sof(H75C)=FVAR(2)
 Sof(C71A)=Sof(H71D)=Sof(H71E)=Sof(H71F)=Sof(C72A)=Sof(H72C)=Sof(H72D)=
 Sof(C73A)=Sof(H73C)=Sof(H73D)=Sof(C74A)=Sof(H74C)=Sof(H74D)=Sof(C75A)=
 Sof(H75D)=Sof(H75E)=Sof(H75F)=FVAR(3)
 Sof(Cl4B)=Sof(Cl6B)=Sof(Cl5B)=Sof(C71B)=Sof(H71G)=FVAR(4)
 Sof(C76)=Sof(H76A)=Sof(H76B)=Sof(H76C)=Sof(C77)=Sof(H77A)=Sof(H77B)=Sof(C78)=
 Sof(H78A)=Sof(H78B)=Sof(C79)=Sof(H79A)=Sof(H79B)=Sof(C80)=Sof(H80A)=Sof(H80B)=
 Sof(H80C)=FVAR(5)
 Sof(Cl7A)=Sof(Cl8A)=Sof(Cl9A)=Sof(C77A)=Sof(H77C)=FVAR(6)
 Sof(Cl7B)=Sof(Cl8B)=Sof(Cl9B)=Sof(C77B)=Sof(H77D)=FVAR(7)
 Sof(Cl9C)=Sof(Cl7C)=Sof(Cl8C)=Sof(C77C)=Sof(H77E)=FVAR(8)
5.a Free rotating group:
 C71A(C72A,C73A,C74A,C75A), Cl4B(Cl6B,Cl5B,C71B), C76(C77,C78,C79,C80),
 Cl7A(Cl8A,Cl9A,C77A), Cl7B(Cl8B,Cl9B,C77B), Cl9C(Cl7C,Cl8C,C77C)
5.b Ternary CH refined with riding coordinates:
 C6(H6A), C15(H15), C20(H20), C21(H21), C25(H25), C34(H34), C39(H39), C40(H40),
  C44(H44), C53(H53), C58(H58), C59(H59), C70(H70), C71B(H71G), C77A(H77C),
 C77B(H77D), C77C(H77E)
5.c Secondary CH2 refined with riding coordinates:
 C7(H7A,H7B), C16(H16A,H16B), C17(H17A,H17B), C18(H18A,H18B), C19(H19A,H19B),
 C22(H22A,H22B), C26(H26A,H26B), C35(H35A,H35B), C36(H36A,H36B), C37(H37A,H37B),
  C38(H38A,H38B), C41(H41A,H41B), C45(H45A,H45B), C54(H54A,H54B), C55(H55A,
 H55B), C56(H56A,H56B), C57(H57A,H57B), C60(H60A,H60B), C63(H63A,H63B),
 C63A(H63C,H63D), C72(H72A,H72B), C73(H73A,H73B), C74(H74A,H74B), C72A(H72C,
 H72D), C73A(H73C,H73D), C74A(H74C,H74D), C77(H77A,H77B), C78(H78A,H78B),
 C79(H79A,H79B)
5.d Aromatic/amide H refined with riding coordinates:
 N1(H1), N2(H2), N3(H3), N4(H4), N5(H5), N6(H6), C9(H9), C10(H10), C11(H11),
 C12(H12), C13(H13), C28(H28), C29(H29), C30(H30), C31(H31), C32(H32), C47(H47),
  C48(H48), C49(H49), C50(H50), C51(H51), C65(H65), C66(H66), C67(H67),
 C68(H68), C69(H69), C69A(H69A), C68A(H68A), C67A(H67A), C66A(H66A), C65A(H65A)
5.e Fitted hexagon refined as free rotating group:
 C64(C65,C66,C67,C68,C69), C64A(C69A,C68A,C67A,C66A,C65A)
5.f Idealised Me refined as rotating group:
 C2(H2A,H2B,H2C), C3(H3A,H3B,H3C), C4(H4A,H4B,H4C), C23(H23A,H23B,H23C),
 C42(H42A,H42B,H42C), C61(H61A,H61B,H61C), C71(H71A,H71B,H71C), C75(H75A,H75B,
 H75C), C71A(H71D,H71E,H71F), C75A(H75D,H75E,H75F), C76(H76A,H76B,H76C),
 C80(H80A,H80B,H80C)
;

loop_
_space_group_symop_operation_xyz
'x, y, z'
'-x, y+1/2, -z+1/2'
'-x, -y, -z'
'x, -y-1/2, z-1/2'

loop_
_atom_site_label
_atom_site_type_symbol
_atom_site_fract_x
_atom_site_fract_y
_atom_site_fract_z
_atom_site_U_iso_or_equiv
_atom_site_adp_type
_atom_site_occupancy
_atom_site_site_symmetry_order
_atom_site_calc_flag
_atom_site_refinement_flags_posn
_atom_site_refinement_flags_occupancy
_atom_site_disorder_assembly
_atom_site_disorder_group
O1 O 0.20973(11) 0.64574(5) 0.06329(5) 0.0267(3) Uani 1 1 d . . . .
O2 O 0.18288(11) 0.68416(5) 0.14012(5) 0.0243(3) Uani 1 1 d . . . .
O3 O 0.20276(11) 0.79484(5) 0.08495(5) 0.0264(3) Uani 1 1 d . . . .
O4 O 0.20662(11) 0.76580(5) 0.31288(5) 0.0219(3) Uani 1 1 d . . . .
O5 O 0.42390(11) 0.76362(5) 0.25605(5) 0.0215(3) Uani 1 1 d . . . .
O6 O 0.40159(11) 0.78218(6) 0.49212(5) 0.0265(3) Uani 1 1 d . . . .
O7 O 0.24072(11) 0.65400(5) 0.40476(5) 0.0226(3) Uani 1 1 d . . . .
O8 O 0.64644(12) 0.57587(6) 0.56026(6) 0.0362(3) Uani 1 1 d . . . .
N1 N 0.32650(12) 0.70565(6) 0.09385(6) 0.0196(3) Uani 1 1 d . . . .
H1 H 0.3662 0.6976 0.0683 0.024 Uiso 1 1 calc R . . .
N2 N 0.24106(13) 0.80229(6) 0.17363(6) 0.0212(3) Uani 1 1 d . . . .
H2 H 0.2874 0.7953 0.2022 0.025 Uiso 1 1 calc R . . .
N3 N 0.22469(12) 0.70951(6) 0.24963(5) 0.0183(3) Uani 1 1 d . . . .
H3 H 0.1962 0.6962 0.2194 0.022 Uiso 1 1 calc R . . .
N4 N 0.48183(12) 0.72811(5) 0.33507(5) 0.0171(3) Uani 1 1 d . . . .
H4 H 0.4709 0.7035 0.3563 0.021 Uiso 1 1 calc R . . .
N5 N 0.27855(12) 0.75597(5) 0.42296(5) 0.0167(3) Uani 1 1 d . . . .
H5 H 0.2612 0.7568 0.3884 0.020 Uiso 1 1 calc R . . .
N6 N 0.23512(12) 0.64707(6) 0.49359(6) 0.0187(3) Uani 1 1 d . . . .
H6 H 0.2293 0.6637 0.5227 0.022 Uiso 1 1 calc R . . .
C1 C 0.11406(17) 0.61138(8) 0.06534(8) 0.0289(4) Uani 1 1 d . . . .
C2 C 0.1228(2) 0.57853(10) 0.01776(10) 0.0432(6) Uani 1 1 d . . . .
H2A H 0.1153 0.5987 -0.0144 0.065 Uiso 1 1 calc GR . . .
H2B H 0.0623 0.5538 0.0151 0.065 Uiso 1 1 calc GR . . .
H2C H 0.1964 0.5619 0.0219 0.065 Uiso 1 1 calc GR . . .
C3 C 0.00453(18) 0.64015(9) 0.05895(10) 0.0397(5) Uani 1 1 d . . . .
H3A H 0.0028 0.6623 0.0892 0.060 Uiso 1 1 calc GR . . .
H3B H -0.0594 0.6172 0.0572 0.060 Uiso 1 1 calc GR . . .
H3C H -0.0008 0.6596 0.0264 0.060 Uiso 1 1 calc GR . . .
C4 C 0.1308(2) 0.58093(9) 0.11578(10) 0.0440(6) Uani 1 1 d . . . .
H4A H 0.2079 0.5677 0.1209 0.066 Uiso 1 1 calc GR . . .
H4B H 0.0764 0.5536 0.1131 0.066 Uiso 1 1 calc GR . . .
H4C H 0.1188 0.6019 0.1459 0.066 Uiso 1 1 calc GR . . .
C5 C 0.23506(15) 0.67908(7) 0.10217(7) 0.0209(4) Uani 1 1 d . . . .
C6 C 0.35903(14) 0.74780(7) 0.12754(6) 0.0184(3) Uani 1 1 d . . . .
H6A H 0.3827 0.7362 0.1645 0.022 Uiso 1 1 calc R . . .
C7 C 0.45739(15) 0.77534(7) 0.10715(7) 0.0214(4) Uani 1 1 d . . . .
H7A H 0.4386 0.7805 0.0686 0.026 Uiso 1 1 calc R . . .
H7B H 0.4642 0.8083 0.1240 0.026 Uiso 1 1 calc R . . .
C8 C 0.57047(15) 0.74993(7) 0.11699(7) 0.0225(4) Uani 1 1 d . . . .
C9 C 0.61820(16) 0.73895(8) 0.16822(7) 0.0273(4) Uani 1 1 d . . . .
H9 H 0.5777 0.7465 0.1970 0.033 Uiso 1 1 calc R . . .
C10 C 0.72365(17) 0.71716(9) 0.17778(8) 0.0346(5) Uani 1 1 d . . . .
H10 H 0.7545 0.7094 0.2130 0.041 Uiso 1 1 calc R . . .
C11 C 0.78451(18) 0.70653(11) 0.13645(9) 0.0442(6) Uani 1 1 d . . . .
H11 H 0.8574 0.6920 0.1431 0.053 Uiso 1 1 calc R . . .
C12 C 0.73826(19) 0.71732(12) 0.08519(9) 0.0467(6) Uani 1 1 d . . . .
H12 H 0.7795 0.7101 0.0566 0.056 Uiso 1 1 calc R . . .
C13 C 0.63159(17) 0.73866(9) 0.07561(8) 0.0334(5) Uani 1 1 d . . . .
H13 H 0.6001 0.7456 0.0403 0.040 Uiso 1 1 calc R . . .
C14 C 0.25981(15) 0.78377(7) 0.12705(7) 0.0199(3) Uani 1 1 d . . . .
C15 C 0.14294(17) 0.83428(8) 0.17702(7) 0.0266(4) Uani 1 1 d . . . .
H15 H 0.0864 0.8261 0.1459 0.032 Uiso 1 1 calc R . . .
C16 C 0.1722(2) 0.88867(9) 0.17212(9) 0.0388(5) Uani 1 1 d . . . .
H16A H 0.2115 0.8937 0.1406 0.047 Uiso 1 1 calc R . . .
H16B H 0.2237 0.8992 0.2036 0.047 Uiso 1 1 calc R . . .
C17 C 0.0643(3) 0.91970(10) 0.16733(11) 0.0513(7) Uani 1 1 d . . . .
H17A H 0.0841 0.9551 0.1665 0.062 Uiso 1 1 calc R . . .
H17B H 0.0165 0.9116 0.1339 0.062 Uiso 1 1 calc R . . .
C18 C -0.0018(2) 0.90980(10) 0.21382(10) 0.0498(7) Uani 1 1 d . . . .
H18A H 0.0417 0.9224 0.2466 0.060 Uiso 1 1 calc R . . .
H18B H -0.0746 0.9279 0.2083 0.060 Uiso 1 1 calc R . . .
C19 C -0.02515(19) 0.85494(9) 0.22030(9) 0.0368(5) Uani 1 1 d . . . .
H19A H -0.0751 0.8430 0.1890 0.044 Uiso 1 1 calc R . . .
H19B H -0.0651 0.8501 0.2517 0.044 Uiso 1 1 calc R . . .
C20 C 0.08474(16) 0.82450(7) 0.22674(7) 0.0256(4) Uani 1 1 d . . . .
H20 H 0.1348 0.8379 0.2578 0.031 Uiso 1 1 calc R . . .
C21 C 0.06789(15) 0.76870(7) 0.23632(7) 0.0225(4) Uani 1 1 d . . . .
H21 H 0.0561 0.7513 0.2015 0.027 Uiso 1 1 calc R . . .
C22 C -0.03108(16) 0.75640(8) 0.26764(8) 0.0284(4) Uani 1 1 d . . . .
H22A H -0.0210 0.7748 0.3014 0.034 Uiso 1 1 calc R . . .
H22B H -0.1026 0.7677 0.2473 0.034 Uiso 1 1 calc R . . .
C23 C -0.04019(16) 0.70155(9) 0.27920(8) 0.0318(4) Uani 1 1 d . . . .
H23A H -0.0454 0.6830 0.2460 0.048 Uiso 1 1 calc GR . . .
H23B H -0.1080 0.6955 0.2964 0.048 Uiso 1 1 calc GR . . .
H23C H 0.0269 0.6909 0.3026 0.048 Uiso 1 1 calc GR . . .
C24 C 0.17343(14) 0.74795(7) 0.26898(6) 0.0186(3) Uani 1 1 d . . . .
C25 C 0.32772(14) 0.68953(6) 0.27839(6) 0.0174(3) Uani 1 1 d . . . .
H25 H 0.3107 0.6754 0.3127 0.021 Uiso 1 1 calc R . . .
C26 C 0.37255(15) 0.64847(7) 0.24465(7) 0.0213(4) Uani 1 1 d . . . .
H26A H 0.3120 0.6237 0.2358 0.026 Uiso 1 1 calc R . . .
H26B H 0.3908 0.6630 0.2111 0.026 Uiso 1 1 calc R . . .
C27 C 0.47640(15) 0.62266(7) 0.27163(7) 0.0208(4) Uani 1 1 d . . . .
C28 C 0.47114(17) 0.59361(8) 0.31601(8) 0.0279(4) Uani 1 1 d . . . .
H28 H 0.4013 0.5899 0.3299 0.033 Uiso 1 1 calc R . . .
C29 C 0.56685(19) 0.56998(8) 0.34024(8) 0.0335(5) Uani 1 1 d . . . .
H29 H 0.5619 0.5501 0.3705 0.040 Uiso 1 1 calc R . . .
C30 C 0.66922(18) 0.57511(8) 0.32084(9) 0.0338(5) Uani 1 1 d . . . .
H30 H 0.7346 0.5587 0.3375 0.041 Uiso 1 1 calc R . . .
C31 C 0.67569(18) 0.60417(9) 0.27715(10) 0.0390(5) Uani 1 1 d . . . .
H31 H 0.7461 0.6083 0.2639 0.047 Uiso 1 1 calc R . . .
C32 C 0.57957(18) 0.62747(8) 0.25235(9) 0.0333(5) Uani 1 1 d . . . .
H32 H 0.5847 0.6469 0.2218 0.040 Uiso 1 1 calc R . . .
C33 C 0.41520(14) 0.73093(6) 0.28897(6) 0.0165(3) Uani 1 1 d . . . .
C34 C 0.57184(14) 0.76350(7) 0.35243(6) 0.0171(3) Uani 1 1 d . . . .
H34 H 0.5659 0.7917 0.3269 0.021 Uiso 1 1 calc R . . .
C35 C 0.68753(15) 0.73910(7) 0.35167(7) 0.0228(4) Uani 1 1 d . . . .
H35A H 0.6914 0.7087 0.3734 0.027 Uiso 1 1 calc R . . .
H35B H 0.6969 0.7296 0.3150 0.027 Uiso 1 1 calc R . . .
C36 C 0.78323(15) 0.77381(8) 0.37300(8) 0.0267(4) Uani 1 1 d . . . .
H36A H 0.8567 0.7566 0.3737 0.032 Uiso 1 1 calc R . . .
H36B H 0.7840 0.8028 0.3495 0.032 Uiso 1 1 calc R . . .
C37 C 0.76735(15) 0.79073(8) 0.42842(8) 0.0274(4) Uani 1 1 d . . . .
H37A H 0.8297 0.8133 0.4419 0.033 Uiso 1 1 calc R . . .
H37B H 0.7699 0.7618 0.4523 0.033 Uiso 1 1 calc R . . .
C38 C 0.65423(15) 0.81723(7) 0.42823(8) 0.0246(4) Uani 1 1 d . . . .
H38A H 0.6535 0.8471 0.4059 0.030 Uiso 1 1 calc R . . .
H38B H 0.6453 0.8278 0.4646 0.030 Uiso 1 1 calc R . . .
C39 C 0.55487(14) 0.78380(6) 0.40721(6) 0.0161(3) Uani 1 1 d . . . .
H39 H 0.5564 0.7549 0.4316 0.019 Uiso 1 1 calc R . . .
C40 C 0.43542(14) 0.80806(6) 0.40562(6) 0.0171(3) Uani 1 1 d . . . .
H40 H 0.3946 0.8032 0.3693 0.021 Uiso 1 1 calc R . . .
C41 C 0.43459(16) 0.86343(7) 0.41800(8) 0.0275(4) Uani 1 1 d . . . .
H41A H 0.4694 0.8689 0.4548 0.033 Uiso 1 1 calc R . . .
H41B H 0.4807 0.8811 0.3943 0.033 Uiso 1 1 calc R . . .
C42 C 0.3151(2) 0.88439(9) 0.41110(12) 0.0436(6) Uani 1 1 d . . . .
H42A H 0.2806 0.8792 0.3746 0.065 Uiso 1 1 calc GR . . .
H42B H 0.3180 0.9198 0.4189 0.065 Uiso 1 1 calc GR . . .
H42C H 0.2700 0.8676 0.4353 0.065 Uiso 1 1 calc GR . . .
C43 C 0.36956(14) 0.78095(6) 0.44430(6) 0.0166(3) Uani 1 1 d . . . .
C44 C 0.20650(13) 0.72751(6) 0.45387(6) 0.0161(3) Uani 1 1 d . . . .
H44 H 0.2224 0.7372 0.4919 0.019 Uiso 1 1 calc R . . .
C45 C 0.08133(14) 0.73859(7) 0.43356(7) 0.0206(4) Uani 1 1 d . . . .
H45A H 0.0656 0.7738 0.4401 0.025 Uiso 1 1 calc R . . .
H45B H 0.0686 0.7330 0.3949 0.025 Uiso 1 1 calc R . . .
C46 C -0.00005(14) 0.70700(7) 0.45978(7) 0.0225(4) Uani 1 1 d . . . .
C47 C -0.01799(16) 0.71494(8) 0.51185(8) 0.0302(4) Uani 1 1 d . . . .
H47 H 0.0183 0.7417 0.5311 0.036 Uiso 1 1 calc R . . .
C48 C -0.08915(18) 0.68369(11) 0.53601(9) 0.0423(6) Uani 1 1 d . . . .
H48 H -0.1005 0.6891 0.5718 0.051 Uiso 1 1 calc R . . .
C49 C -0.14331(18) 0.64484(10) 0.50830(11) 0.0465(6) Uani 1 1 d . . . .
H49 H -0.1912 0.6234 0.5250 0.056 Uiso 1 1 calc R . . .
C50 C -0.12737(18) 0.63740(9) 0.45650(11) 0.0418(6) Uani 1 1 d . . . .
H50 H -0.1655 0.6111 0.4371 0.050 Uiso 1 1 calc R . . .
C51 C -0.05583(16) 0.66806(8) 0.43223(9) 0.0298(4) Uani 1 1 d . . . .
H51 H -0.0449 0.6624 0.3965 0.036 Uiso 1 1 calc R . . .
C52 C 0.22995(13) 0.67234(6) 0.44819(6) 0.0167(3) Uani 1 1 d . . . .
C53 C 0.24983(15) 0.59369(7) 0.49774(7) 0.0196(3) Uani 1 1 d . . . .
H53 H 0.2617 0.5807 0.4622 0.023 Uiso 1 1 calc R . . .
C54 C 0.14378(15) 0.56929(7) 0.51443(8) 0.0264(4) Uani 1 1 d . . . .
H54A H 0.1287 0.5829 0.5489 0.032 Uiso 1 1 calc R . . .
H54B H 0.0780 0.5770 0.4881 0.032 Uiso 1 1 calc R . . .
C55 C 0.15778(17) 0.51332(8) 0.51909(9) 0.0308(4) Uani 1 1 d . . . .
H55A H 0.0908 0.4990 0.5329 0.037 Uiso 1 1 calc R . . .
H55B H 0.1621 0.4992 0.4836 0.037 Uiso 1 1 calc R . . .
C56 C 0.26424(16) 0.49946(7) 0.55575(8) 0.0275(4) Uani 1 1 d . . . .
H56A H 0.2743 0.4632 0.5555 0.033 Uiso 1 1 calc R . . .
H56B H 0.2556 0.5097 0.5923 0.033 Uiso 1 1 calc R . . .
C57 C 0.36885(15) 0.52441(7) 0.53836(7) 0.0224(4) Uani 1 1 d . . . .
H57A H 0.4364 0.5157 0.5632 0.027 Uiso 1 1 calc R . . .
H57B H 0.3808 0.5124 0.5028 0.027 Uiso 1 1 calc R . . .
C58 C 0.35420(14) 0.58044(7) 0.53693(7) 0.0185(3) Uani 1 1 d . . . .
H58 H 0.3379 0.5909 0.5728 0.022 Uiso 1 1 calc R . . .
C59 C 0.46166(15) 0.60821(6) 0.52536(7) 0.0195(3) Uani 1 1 d . . . .
H59 H 0.4457 0.6442 0.5292 0.023 Uiso 1 1 calc R . . .
C60 C 0.49596(16) 0.60141(7) 0.47003(7) 0.0235(4) Uani 1 1 d . . . .
H60A H 0.5477 0.5728 0.4699 0.028 Uiso 1 1 calc R . . .
H60B H 0.4279 0.5945 0.4447 0.028 Uiso 1 1 calc R . . .
C61 C 0.55435(18) 0.64750(8) 0.45278(9) 0.0322(4) Uani 1 1 d . . . .
H61A H 0.5826 0.6413 0.4189 0.048 Uiso 1 1 calc GR . . .
H61B H 0.6178 0.6560 0.4795 0.048 Uiso 1 1 calc GR . . .
H61C H 0.5003 0.6749 0.4488 0.048 Uiso 1 1 calc GR . . .
C62 C 0.56017(15) 0.59591(7) 0.56750(7) 0.0227(4) Uani 1 1 d . . . .
O9 O 0.5350(2) 0.60930(13) 0.61537(7) 0.0333(7) Uani 0.893(10) 1 d . P A 1
C63 C 0.6211(3) 0.60222(16) 0.66084(12) 0.0382(8) Uani 0.893(10) 1 d . P A 1
H63A H 0.6649 0.6330 0.6686 0.046 Uiso 0.893(10) 1 calc R P A 1
H63B H 0.6740 0.5756 0.6536 0.046 Uiso 0.893(10) 1 calc R P A 1
C64 C 0.5598(3) 0.58854(10) 0.70679(10) 0.0371(7) Uani 0.893(10) 1 d . P A 1
C65 C 0.5473(4) 0.53908(9) 0.71931(9) 0.0506(9) Uani 0.893(10) 1 d G P A 1
H65 H 0.5817 0.5143 0.7004 0.061 Uiso 0.893(10) 1 calc R P A 1
C66 C 0.4844(4) 0.52590(7) 0.75953(9) 0.0577(10) Uani 0.893(10) 1 d G P A 1
H66 H 0.4759 0.4921 0.7681 0.069 Uiso 0.893(10) 1 calc R P A 1
C67 C 0.4341(4) 0.56219(8) 0.78724(8) 0.0532(10) Uani 0.893(10) 1 d G P A 1
H67 H 0.3911 0.5532 0.8147 0.064 Uiso 0.893(10) 1 calc R P A 1
C68 C 0.4465(3) 0.61165(8) 0.77472(11) 0.0446(8) Uani 0.893(10) 1 d G P A 1
H68 H 0.4121 0.6365 0.7937 0.054 Uiso 0.893(10) 1 calc R P A 1
C69 C 0.5094(3) 0.62483(8) 0.73449(12) 0.0377(7) Uani 0.893(10) 1 d G P A 1
H69 H 0.5179 0.6586 0.7259 0.045 Uiso 0.893(10) 1 calc R P A 1
O9A O 0.564(2) 0.6257(8) 0.6089(7) 0.038(3) Uani 0.107(10) 1 d . P A 2
C63A C 0.646(2) 0.6167(14) 0.6558(8) 0.038(3) Uani 0.107(10) 1 d . P A 2
H63C H 0.6844 0.6479 0.6671 0.046 Uiso 0.107(10) 1 calc R P A 2
H63D H 0.7034 0.5928 0.6471 0.046 Uiso 0.107(10) 1 calc R P A 2
C64A C 0.587(2) 0.5965(9) 0.7003(10) 0.038(3) Uani 0.107(10) 1 d . P A 2
C69A C 0.533(3) 0.6307(7) 0.7290(13) 0.042(3) Uani 0.107(10) 1 d G P A 2
H69A H 0.5296 0.6644 0.7187 0.051 Uiso 0.107(10) 1 calc R P A 2
C68A C 0.483(2) 0.6154(8) 0.7727(11) 0.046(3) Uani 0.107(10) 1 d G P A 2
H68A H 0.4453 0.6387 0.7922 0.055 Uiso 0.107(10) 1 calc R P A 2
C67A C 0.487(3) 0.5661(8) 0.7877(8) 0.052(3) Uani 0.107(10) 1 d G P A 2
H67A H 0.4531 0.5557 0.8175 0.062 Uiso 0.107(10) 1 calc R P A 2
C66A C 0.542(3) 0.5320(7) 0.7590(9) 0.053(3) Uani 0.107(10) 1 d G P A 2
H66A H 0.5452 0.4982 0.7693 0.064 Uiso 0.107(10) 1 calc R P A 2
C65A C 0.592(3) 0.5472(9) 0.7154(9) 0.048(3) Uani 0.107(10) 1 d G P A 2
H65A H 0.6295 0.5239 0.6958 0.057 Uiso 0.107(10) 1 calc R P A 2
Cl1 Cl -0.01001(6) 0.55922(3) 0.35615(5) 0.0795(3) Uani 1 1 d . . . .
Cl2 Cl 0.13385(8) 0.56415(4) 0.27345(3) 0.0775(3) Uani 1 1 d . . . .
Cl3 Cl 0.20954(6) 0.51377(2) 0.37050(3) 0.05097(16) Uani 1 1 d . . . .
C70 C 0.1300(2) 0.56358(9) 0.34182(11) 0.0430(6) Uani 1 1 d . . . .
H70 H 0.1637 0.5950 0.3571 0.052 Uiso 1 1 calc R . . .
C71 C 0.6444(5) 0.9686(2) 0.4156(3) 0.0885(19) Uani 0.687(3) 1 d . P B 1
H71A H 0.5681 0.9786 0.4006 0.133 Uiso 0.687(3) 1 calc GR P B 1
H71B H 0.6830 0.9967 0.4342 0.133 Uiso 0.687(3) 1 calc GR P B 1
H71C H 0.6395 0.9414 0.4405 0.133 Uiso 0.687(3) 1 calc GR P B 1
C72 C 0.7099(4) 0.95219(17) 0.3720(2) 0.0633(12) Uani 0.687(3) 1 d . P B 1
H72A H 0.6663 0.9261 0.3514 0.076 Uiso 0.687(3) 1 calc R P B 1
H72B H 0.7169 0.9804 0.3481 0.076 Uiso 0.687(3) 1 calc R P B 1
C73 C 0.8258(4) 0.93282(18) 0.3905(2) 0.0505(10) Uani 0.687(3) 1 d . P B 1
H73A H 0.8189 0.9060 0.4162 0.061 Uiso 0.687(3) 1 calc R P B 1
H73B H 0.8706 0.9596 0.4093 0.061 Uiso 0.687(3) 1 calc R P B 1
C74 C 0.8905(5) 0.9133(2) 0.3473(2) 0.0517(11) Uani 0.687(3) 1 d . P B 1
H74A H 0.8437 0.8880 0.3270 0.062 Uiso 0.687(3) 1 calc R P B 1
H74B H 0.9019 0.9407 0.3228 0.062 Uiso 0.687(3) 1 calc R P B 1
C75 C 1.0018(7) 0.8915(4) 0.3664(4) 0.050(3) Uani 0.687(3) 1 d . P B 1
H75A H 1.0382 0.8801 0.3362 0.075 Uiso 0.687(3) 1 calc GR P B 1
H75B H 0.9915 0.8636 0.3897 0.075 Uiso 0.687(3) 1 calc GR P B 1
H75C H 1.0496 0.9165 0.3860 0.075 Uiso 0.687(3) 1 calc GR P B 1
C71A C 0.6785(18) 0.9614(10) 0.4580(9) 0.097(6) Uani 0.155(3) 1 d . P C 2
H71D H 0.6039 0.9771 0.4529 0.146 Uiso 0.155(3) 1 calc GR P C 2
H71E H 0.7316 0.9825 0.4802 0.146 Uiso 0.155(3) 1 calc GR P C 2
H71F H 0.6730 0.9293 0.4752 0.146 Uiso 0.155(3) 1 calc GR P C 2
C72A C 0.7210(14) 0.9540(7) 0.4043(8) 0.063(3) Uani 0.155(3) 1 d G P C 2
H72C H 0.7184 0.9860 0.3856 0.075 Uiso 0.155(3) 1 calc R P C 2
H72D H 0.6694 0.9310 0.3829 0.075 Uiso 0.155(3) 1 calc R P C 2
C73A C 0.8417(15) 0.9335(7) 0.4085(7) 0.055(3) Uani 0.155(3) 1 d G P C 2
H73C H 0.8931 0.9565 0.4300 0.066 Uiso 0.155(3) 1 calc R P C 2
H73D H 0.8441 0.9015 0.4273 0.066 Uiso 0.155(3) 1 calc R P C 2
C74A C 0.8852(18) 0.9260(8) 0.3550(8) 0.057(3) Uani 0.155(3) 1 d G P C 2
H74C H 0.8340 0.9030 0.3334 0.068 Uiso 0.155(3) 1 calc R P C 2
H74D H 0.8830 0.9580 0.3361 0.068 Uiso 0.155(3) 1 calc R P C 2
C75A C 1.006(2) 0.9056(11) 0.3597(12) 0.059(5) Uani 0.155(3) 1 d G P C 2
H75D H 1.0277 0.9003 0.3244 0.089 Uiso 0.155(3) 1 calc GR P C 2
H75E H 1.0090 0.8741 0.3788 0.089 Uiso 0.155(3) 1 calc GR P C 2
H75F H 1.0579 0.9291 0.3791 0.089 Uiso 0.155(3) 1 calc GR P C 2
Cl4B Cl 0.8432(5) 0.9359(2) 0.43084(15) 0.0654(15) Uani 0.1582(19) 1 d . P D 3
Cl6B Cl 0.9930(6) 0.8787(4) 0.3710(3) 0.048(2) Uani 0.1582(19) 1 d G P D 3
Cl5B Cl 0.7836(4) 0.9210(2) 0.31704(15) 0.0745(17) Uani 0.1582(19) 1 d G P D 3
C71B C 0.8957(3) 0.9286(2) 0.36912(18) 0.057(3) Uani 0.1582(19) 1 d G P D 3
H71G H 0.9372 0.9594 0.3620 0.068 Uiso 0.1582(19) 1 calc R P D 3
C76 C 0.8593(4) 0.5222(2) 0.1794(2) 0.0796(19) Uani 0.559(2) 1 d . P E 1
H76A H 0.9190 0.4983 0.1748 0.119 Uiso 0.559(2) 1 calc GR P E 1
H76B H 0.8092 0.5085 0.2035 0.119 Uiso 0.559(2) 1 calc GR P E 1
H76C H 0.8934 0.5528 0.1943 0.119 Uiso 0.559(2) 1 calc GR P E 1
C77 C 0.7908(3) 0.53304(19) 0.12579(16) 0.0765(17) Uani 0.559(2) 1 d G P E 1
H77A H 0.7724 0.5015 0.1072 0.092 Uiso 0.559(2) 1 calc R P E 1
H77B H 0.8380 0.5527 0.1042 0.092 Uiso 0.559(2) 1 calc R P E 1
C78 C 0.6807(3) 0.56112(13) 0.13024(13) 0.0553(12) Uani 0.559(2) 1 d G P E 1
H78A H 0.6992 0.5927 0.1489 0.066 Uiso 0.559(2) 1 calc R P E 1
H78B H 0.6338 0.5414 0.1519 0.066 Uiso 0.559(2) 1 calc R P E 1
C79 C 0.6114(3) 0.57220(19) 0.07686(14) 0.0759(16) Uani 0.559(2) 1 d G P E 1
H79A H 0.6582 0.5919 0.0551 0.091 Uiso 0.559(2) 1 calc R P E 1
H79B H 0.5926 0.5407 0.0582 0.091 Uiso 0.559(2) 1 calc R P E 1
C80 C 0.5017(3) 0.6003(2) 0.0818(2) 0.0745(19) Uani 0.559(2) 1 d G P E 1
H80A H 0.4855 0.6228 0.0518 0.112 Uiso 0.559(2) 1 calc GR P E 1
H80B H 0.5102 0.6193 0.1148 0.112 Uiso 0.559(2) 1 calc GR P E 1
H80C H 0.4393 0.5768 0.0821 0.112 Uiso 0.559(2) 1 calc GR P E 1
Cl7A Cl 0.8224(6) 0.48857(14) 0.20273(16) 0.120(2) Uani 0.2213(17) 1 d . P F 2
Cl8A Cl 0.8500(4) 0.59028(10) 0.16733(16) 0.0900(16) Uani 0.2213(17) 1 d G P F 2
Cl9A Cl 0.8509(4) 0.50846(14) 0.09223(15) 0.0889(16) Uani 0.2213(17) 1 d G P F 2
C77A C 0.7958(3) 0.53078(11) 0.14932(13) 0.071(3) Uani 0.2213(17) 1 d G P F 2
H77C H 0.7120 0.5338 0.1405 0.085 Uiso 0.2213(17) 1 calc R P F 2
Cl7B Cl 0.4614(6) 0.5310(2) 0.03105(17) 0.085(2) Uani 0.1463(17) 1 d . P G 3
Cl8B Cl 0.4749(6) 0.5578(2) 0.14294(16) 0.076(2) Uani 0.1463(17) 1 d G P G 3
Cl9B Cl 0.5840(6) 0.62009(19) 0.0701(2) 0.086(2) Uani 0.1463(17) 1 d G P G 3
C77B C 0.4684(4) 0.58029(15) 0.07721(16) 0.072(6) Uani 0.1463(17) 1 d G P G 3
H77D H 0.3974 0.6000 0.0696 0.087 Uiso 0.1463(17) 1 calc R P G 3
Cl9C Cl 0.4901(9) 0.5740(6) 0.1284(5) 0.083(2) Uiso 0.0738(17) 1 d . P H 4
Cl7C Cl 0.7359(9) 0.5600(6) 0.1424(4) 0.083(2) Uiso 0.0738(17) 1 d G P H 4
Cl8C Cl 0.6150(10) 0.5751(5) 0.0364(4) 0.083(2) Uiso 0.0738(17) 1 d G P H 4
C77C C 0.6196(8) 0.5894(3) 0.1046(4) 0.066(4) Uiso 0.0738(17) 1 d G P H 4
H77E H 0.6305 0.6259 0.1086 0.079 Uiso 0.0738(17) 1 calc R P H 4

loop_
_atom_site_aniso_label
_atom_site_aniso_U_11
_atom_site_aniso_U_22
_atom_site_aniso_U_33
_atom_site_aniso_U_23
_atom_site_aniso_U_13
_atom_site_aniso_U_12
O1 0.0266(7) 0.0327(8) 0.0216(6) -0.0076(5) 0.0054(5) -0.0098(6)
O2 0.0251(6) 0.0324(7) 0.0158(6) -0.0018(5) 0.0038(5) -0.0050(5)
O3 0.0282(7) 0.0345(8) 0.0154(6) 0.0048(5) -0.0014(5) 0.0070(6)
O4 0.0234(6) 0.0276(7) 0.0140(6) 0.0004(5) 0.0002(5) 0.0036(5)
O5 0.0242(6) 0.0251(7) 0.0148(6) 0.0049(5) 0.0006(5) -0.0025(5)
O6 0.0199(6) 0.0455(9) 0.0138(6) 0.0004(5) 0.0012(5) -0.0080(6)
O7 0.0298(7) 0.0213(7) 0.0170(6) 0.0012(5) 0.0039(5) 0.0012(5)
O8 0.0217(7) 0.0491(10) 0.0381(8) 0.0047(7) 0.0054(6) 0.0090(6)
N1 0.0202(7) 0.0243(8) 0.0146(7) -0.0015(6) 0.0031(5) -0.0010(6)
N2 0.0250(8) 0.0247(8) 0.0135(7) 0.0038(6) 0.0009(6) 0.0058(6)
N3 0.0172(7) 0.0232(8) 0.0136(6) 0.0009(5) -0.0018(5) 0.0013(6)
N4 0.0182(7) 0.0177(7) 0.0149(7) 0.0031(5) -0.0002(5) -0.0002(5)
N5 0.0173(7) 0.0204(8) 0.0121(6) 0.0028(5) 0.0007(5) -0.0022(5)
N6 0.0220(7) 0.0186(8) 0.0152(7) 0.0024(5) 0.0018(5) 0.0040(6)
C1 0.0295(10) 0.0290(11) 0.0282(10) -0.0022(8) 0.0037(8) -0.0099(8)
C2 0.0472(13) 0.0424(14) 0.0408(13) -0.0150(10) 0.0087(10) -0.0171(11)
C3 0.0277(11) 0.0437(14) 0.0464(13) -0.0042(10) -0.0007(9) -0.0084(9)
C4 0.0605(16) 0.0307(13) 0.0401(13) 0.0060(10) 0.0040(11) -0.0083(11)
C5 0.0218(8) 0.0244(10) 0.0153(8) 0.0010(7) -0.0022(6) 0.0005(7)
C6 0.0201(8) 0.0212(9) 0.0134(7) 0.0015(6) 0.0001(6) -0.0004(7)
C7 0.0257(9) 0.0211(9) 0.0174(8) 0.0033(6) 0.0027(7) -0.0032(7)
C8 0.0205(8) 0.0258(10) 0.0211(9) 0.0011(7) 0.0016(7) -0.0073(7)
C9 0.0235(9) 0.0381(12) 0.0203(9) 0.0012(8) 0.0027(7) -0.0045(8)
C10 0.0217(9) 0.0559(14) 0.0250(10) 0.0057(9) -0.0017(8) -0.0039(9)
C11 0.0185(10) 0.0771(19) 0.0366(12) 0.0025(12) 0.0013(8) 0.0069(10)
C12 0.0258(11) 0.086(2) 0.0289(11) -0.0020(12) 0.0066(9) 0.0065(11)
C13 0.0243(10) 0.0559(14) 0.0197(9) 0.0013(9) 0.0015(7) -0.0019(9)
C14 0.0213(8) 0.0217(9) 0.0162(8) 0.0039(6) 0.0007(6) -0.0001(7)
C15 0.0312(10) 0.0298(11) 0.0186(9) 0.0054(7) 0.0030(7) 0.0118(8)
C16 0.0530(14) 0.0307(12) 0.0350(11) 0.0103(9) 0.0142(10) 0.0142(10)
C17 0.0701(18) 0.0380(14) 0.0492(15) 0.0177(11) 0.0211(13) 0.0277(13)
C18 0.0649(17) 0.0430(15) 0.0449(14) 0.0117(11) 0.0202(12) 0.0330(13)
C19 0.0376(12) 0.0449(13) 0.0288(10) 0.0073(9) 0.0072(9) 0.0219(10)
C20 0.0287(10) 0.0306(11) 0.0173(8) 0.0023(7) 0.0024(7) 0.0114(8)
C21 0.0197(8) 0.0320(10) 0.0151(8) 0.0001(7) -0.0004(6) 0.0068(7)
C22 0.0185(9) 0.0422(12) 0.0245(9) 0.0011(8) 0.0021(7) 0.0057(8)
C23 0.0201(9) 0.0446(13) 0.0307(10) 0.0031(9) 0.0031(8) -0.0002(8)
C24 0.0170(8) 0.0249(9) 0.0140(8) 0.0047(6) 0.0024(6) 0.0003(6)
C25 0.0181(8) 0.0200(9) 0.0136(7) 0.0022(6) -0.0001(6) 0.0018(6)
C26 0.0247(9) 0.0202(9) 0.0181(8) -0.0004(7) -0.0010(7) 0.0015(7)
C27 0.0242(9) 0.0183(9) 0.0193(8) -0.0023(6) 0.0003(7) 0.0022(7)
C28 0.0276(10) 0.0304(11) 0.0263(9) 0.0061(8) 0.0060(8) 0.0043(8)
C29 0.0363(11) 0.0357(12) 0.0282(10) 0.0105(8) 0.0030(8) 0.0092(9)
C30 0.0285(10) 0.0362(12) 0.0353(11) 0.0039(9) -0.0014(8) 0.0116(9)
C31 0.0259(10) 0.0432(13) 0.0494(13) 0.0101(10) 0.0101(9) 0.0063(9)
C32 0.0310(10) 0.0341(12) 0.0361(11) 0.0131(9) 0.0091(8) 0.0055(8)
C33 0.0166(8) 0.0190(9) 0.0144(7) -0.0002(6) 0.0033(6) 0.0040(6)
C34 0.0146(8) 0.0211(9) 0.0156(8) 0.0026(6) 0.0011(6) -0.0003(6)
C35 0.0182(8) 0.0314(10) 0.0191(8) -0.0001(7) 0.0035(7) 0.0051(7)
C36 0.0151(8) 0.0376(11) 0.0278(10) 0.0080(8) 0.0038(7) 0.0015(7)
C37 0.0162(8) 0.0353(11) 0.0292(10) -0.0014(8) -0.0031(7) -0.0019(7)
C38 0.0185(8) 0.0265(10) 0.0278(9) -0.0038(7) -0.0015(7) -0.0023(7)
C39 0.0150(8) 0.0183(9) 0.0150(8) 0.0024(6) 0.0019(6) -0.0007(6)
C40 0.0163(8) 0.0192(9) 0.0162(8) 0.0022(6) 0.0032(6) -0.0003(6)
C41 0.0256(9) 0.0196(10) 0.0389(11) 0.0007(8) 0.0101(8) 0.0003(7)
C42 0.0343(12) 0.0251(12) 0.0741(17) 0.0027(11) 0.0176(11) 0.0084(9)
C43 0.0151(8) 0.0193(9) 0.0155(8) 0.0010(6) 0.0028(6) 0.0014(6)
C44 0.0146(8) 0.0193(9) 0.0142(7) 0.0022(6) 0.0009(6) -0.0013(6)
C45 0.0158(8) 0.0209(9) 0.0246(9) 0.0058(7) 0.0010(7) 0.0015(6)
C46 0.0126(8) 0.0250(10) 0.0294(9) 0.0092(7) 0.0006(7) 0.0030(7)
C47 0.0195(9) 0.0416(12) 0.0292(10) 0.0082(8) 0.0017(7) 0.0047(8)
C48 0.0242(10) 0.0685(17) 0.0354(12) 0.0219(11) 0.0088(9) 0.0084(10)
C49 0.0210(10) 0.0549(16) 0.0645(16) 0.0311(13) 0.0089(10) -0.0036(10)
C50 0.0243(10) 0.0362(13) 0.0642(16) 0.0119(11) 0.0021(10) -0.0095(9)
C51 0.0214(9) 0.0284(11) 0.0391(11) 0.0058(8) 0.0016(8) -0.0019(8)
C52 0.0130(7) 0.0201(9) 0.0165(8) 0.0021(6) 0.0001(6) 0.0001(6)
C53 0.0215(8) 0.0183(9) 0.0187(8) 0.0045(6) 0.0020(6) 0.0016(7)
C54 0.0191(9) 0.0292(11) 0.0300(10) 0.0102(8) 0.0000(7) 0.0015(7)
C55 0.0236(9) 0.0295(11) 0.0380(11) 0.0124(8) -0.0018(8) -0.0056(8)
C56 0.0254(9) 0.0215(10) 0.0350(10) 0.0129(8) 0.0018(8) -0.0010(7)
C57 0.0213(9) 0.0194(9) 0.0264(9) 0.0056(7) 0.0025(7) 0.0017(7)
C58 0.0196(8) 0.0202(9) 0.0160(8) 0.0028(6) 0.0035(6) 0.0026(6)
C59 0.0218(8) 0.0146(8) 0.0223(8) 0.0014(6) 0.0034(7) 0.0017(6)
C60 0.0262(9) 0.0206(10) 0.0252(9) 0.0036(7) 0.0088(7) 0.0023(7)
C61 0.0313(10) 0.0322(12) 0.0343(11) 0.0083(8) 0.0088(8) -0.0047(8)
C62 0.0237(9) 0.0156(9) 0.0286(9) 0.0008(7) 0.0019(7) -0.0012(7)
O9 0.0349(12) 0.0373(15) 0.0248(9) -0.0081(8) -0.0084(7) 0.0176(10)
C63 0.0386(16) 0.040(2) 0.0316(13) -0.0077(11) -0.0140(11) 0.0142(13)
C64 0.0469(18) 0.0336(16) 0.0265(13) -0.0062(10) -0.0131(11) 0.0098(12)
C65 0.070(2) 0.0316(16) 0.0470(16) -0.0124(12) -0.0045(16) 0.0085(15)
C66 0.087(3) 0.0327(16) 0.0512(17) -0.0038(12) 0.0018(18) -0.0040(16)
C67 0.077(3) 0.0419(16) 0.0387(14) -0.0063(12) 0.0010(15) -0.0058(16)
C68 0.063(2) 0.0373(15) 0.0312(13) -0.0081(11) -0.0020(14) 0.0031(14)
C69 0.0514(19) 0.0273(13) 0.0308(15) -0.0052(10) -0.0088(13) 0.0074(12)
O9A 0.041(6) 0.034(6) 0.035(5) -0.005(5) -0.013(5) 0.011(5)
C63A 0.042(5) 0.038(6) 0.031(5) -0.007(5) -0.013(5) 0.013(5)
C64A 0.047(5) 0.032(4) 0.030(4) -0.009(4) -0.011(4) 0.013(4)
C69A 0.053(5) 0.036(5) 0.033(5) -0.009(5) -0.010(5) 0.008(5)
C68A 0.064(5) 0.035(5) 0.036(5) -0.009(4) -0.003(5) 0.002(5)
C67A 0.074(5) 0.038(5) 0.042(5) -0.008(4) 0.000(5) -0.002(5)
C66A 0.075(6) 0.034(5) 0.049(5) -0.010(5) 0.001(5) 0.003(5)
C65A 0.064(6) 0.034(5) 0.042(5) -0.011(5) -0.005(5) 0.009(5)
Cl1 0.0482(4) 0.0469(4) 0.1503(9) -0.0348(5) 0.0392(5) -0.0116(3)
Cl2 0.0843(6) 0.0948(7) 0.0503(4) 0.0123(4) -0.0043(4) -0.0294(5)
Cl3 0.0671(4) 0.0355(3) 0.0498(3) -0.0095(2) 0.0056(3) 0.0048(3)
C70 0.0400(13) 0.0323(13) 0.0569(15) -0.0064(10) 0.0065(11) -0.0086(10)
C71 0.070(3) 0.053(3) 0.146(6) -0.039(3) 0.032(4) -0.018(2)
C72 0.052(2) 0.038(2) 0.099(4) -0.008(2) 0.008(2) -0.0114(17)
C73 0.048(2) 0.0397(19) 0.063(3) -0.0017(19) 0.0028(19) -0.0185(16)
C74 0.052(2) 0.051(3) 0.051(2) -0.0036(19) 0.0009(18) -0.009(2)
C75 0.054(4) 0.057(6) 0.039(3) 0.023(3) 0.003(2) -0.002(3)
C71A 0.094(12) 0.069(11) 0.131(13) -0.010(12) 0.023(12) -0.015(10)
C72A 0.062(5) 0.043(5) 0.083(6) -0.003(5) 0.012(5) -0.016(5)
C73A 0.056(5) 0.043(5) 0.066(6) 0.000(6) 0.004(6) -0.011(5)
C74A 0.056(5) 0.052(5) 0.059(5) 0.002(5) 0.000(5) -0.009(5)
C75A 0.064(8) 0.059(9) 0.053(8) 0.018(8) -0.001(7) -0.008(8)
Cl4B 0.082(3) 0.054(3) 0.057(3) -0.015(2) -0.002(3) 0.001(2)
Cl6B 0.043(3) 0.049(4) 0.050(3) 0.009(3) -0.001(2) -0.006(2)
Cl5B 0.057(3) 0.108(4) 0.056(3) 0.013(3) -0.002(2) 0.023(3)
C71B 0.058(5) 0.050(5) 0.061(5) 0.003(5) 0.002(5) -0.009(5)
C76 0.064(4) 0.080(4) 0.099(5) 0.019(4) 0.023(3) 0.031(3)
C77 0.044(3) 0.076(4) 0.111(5) 0.019(3) 0.016(3) 0.001(3)
C78 0.036(2) 0.058(3) 0.072(3) 0.006(2) 0.006(2) 0.015(2)
C79 0.068(3) 0.089(4) 0.072(3) 0.008(3) 0.017(3) -0.002(3)
C80 0.070(4) 0.047(4) 0.111(5) 0.023(3) 0.028(3) 0.031(3)
Cl7A 0.136(5) 0.089(4) 0.127(5) 0.043(3) -0.020(4) 0.005(3)
Cl8A 0.122(4) 0.052(2) 0.112(3) -0.011(2) 0.077(3) -0.013(2)
Cl9A 0.091(3) 0.069(3) 0.114(3) -0.038(2) 0.042(3) -0.050(2)
C77A 0.036(5) 0.085(6) 0.090(7) 0.017(6) 0.001(5) 0.007(5)
Cl7B 0.098(5) 0.082(4) 0.075(4) -0.018(3) 0.006(3) 0.012(4)
Cl8B 0.140(5) 0.058(3) 0.040(2) 0.007(2) 0.050(3) -0.028(3)
Cl9B 0.097(5) 0.065(4) 0.093(4) 0.001(3) -0.002(4) 0.005(3)
C77B 0.074(11) 0.044(11) 0.105(11) 0.030(10) 0.034(10) 0.023(9)

loop_
_atom_type_symbol
_atom_type_description
_atom_type_scat_dispersion_real
_atom_type_scat_dispersion_imag
_atom_type_scat_source
C C 0.0181 0.0091 'International Tables Vol C Tables 4.2.6.8 and 6.1.1.4'
H H 0.0000 0.0000 'International Tables Vol C Tables 4.2.6.8 and 6.1.1.4'
Cl Cl 0.3639 0.7018 'International Tables Vol C Tables 4.2.6.8 and 6.1.1.4'
N N 0.0311 0.0180 'International Tables Vol C Tables 4.2.6.8 and 6.1.1.4'
O O 0.0492 0.0322 'International Tables Vol C Tables 4.2.6.8 and 6.1.1.4'

loop_
_geom_angle_atom_site_label_1
_geom_angle_atom_site_label_2
_geom_angle_atom_site_label_3
_geom_angle
C5 O1 C1 119.98(14)
C5 N1 H1 120.3
C5 N1 C6 119.32(14)
C6 N1 H1 120.3
C14 N2 H2 120.1
C14 N2 C15 119.84(15)
C15 N2 H2 120.1
C24 N3 H3 120.0
C24 N3 C25 120.04(14)
C25 N3 H3 120.0
C33 N4 H4 117.9
C33 N4 C34 124.10(14)
C34 N4 H4 117.9
C43 N5 H5 118.3
C43 N5 C44 123.43(14)
C44 N5 H5 118.3
C52 N6 H6 117.9
C52 N6 C53 124.15(15)
C53 N6 H6 117.9
O1 C1 C2 102.20(16)
O1 C1 C3 109.32(17)
O1 C1 C4 110.54(17)
C2 C1 C4 110.1(2)
C3 C1 C2 111.08(19)
C3 C1 C4 113.07(19)
C1 C2 H2A 109.5
C1 C2 H2B 109.5
C1 C2 H2C 109.5
H2A C2 H2B 109.5
H2A C2 H2C 109.5
H2B C2 H2C 109.5
C1 C3 H3A 109.5
C1 C3 H3B 109.5
C1 C3 H3C 109.5
H3A C3 H3B 109.5
H3A C3 H3C 109.5
H3B C3 H3C 109.5
C1 C4 H4A 109.5
C1 C4 H4B 109.5
C1 C4 H4C 109.5
H4A C4 H4B 109.5
H4A C4 H4C 109.5
H4B C4 H4C 109.5
O2 C5 O1 124.70(17)
O2 C5 N1 124.51(17)
N1 C5 O1 110.78(15)
N1 C6 H6A 109.5
N1 C6 C7 109.94(14)
N1 C6 C14 110.26(14)
C7 C6 H6A 109.5
C14 C6 H6A 109.5
C14 C6 C7 108.02(14)
C6 C7 H7A 108.5
C6 C7 H7B 108.5
H7A C7 H7B 107.5
C8 C7 C6 115.24(15)
C8 C7 H7A 108.5
C8 C7 H7B 108.5
C9 C8 C7 120.49(17)
C13 C8 C7 121.08(17)
C13 C8 C9 118.38(18)
C8 C9 H9 119.5
C10 C9 C8 120.93(18)
C10 C9 H9 119.5
C9 C10 H10 119.8
C11 C10 C9 120.37(19)
C11 C10 H10 119.8
C10 C11 H11 120.3
C10 C11 C12 119.4(2)
C12 C11 H11 120.3
C11 C12 H12 119.9
C11 C12 C13 120.1(2)
C13 C12 H12 119.9
C8 C13 C12 120.78(19)
C8 C13 H13 119.6
C12 C13 H13 119.6
O3 C14 N2 123.27(17)
O3 C14 C6 120.21(16)
N2 C14 C6 116.51(15)
N2 C15 H15 106.7
N2 C15 C16 112.01(17)
N2 C15 C20 112.95(15)
C16 C15 H15 106.7
C16 C15 C20 111.39(17)
C20 C15 H15 106.7
C15 C16 H16A 109.7
C15 C16 H16B 109.7
C15 C16 C17 109.9(2)
H16A C16 H16B 108.2
C17 C16 H16A 109.7
C17 C16 H16B 109.7
C16 C17 H17A 109.5
C16 C17 H17B 109.5
H17A C17 H17B 108.1
C18 C17 C16 110.56(19)
C18 C17 H17A 109.5
C18 C17 H17B 109.5
C17 C18 H18A 109.2
C17 C18 H18B 109.2
H18A C18 H18B 107.9
C19 C18 C17 112.0(2)
C19 C18 H18A 109.2
C19 C18 H18B 109.2
C18 C19 H19A 109.3
C18 C19 H19B 109.3
C18 C19 C20 111.7(2)
H19A C19 H19B 107.9
C20 C19 H19A 109.3
C20 C19 H19B 109.3
C15 C20 H20 107.8
C15 C20 C21 112.21(15)
C19 C20 C15 106.45(15)
C19 C20 H20 107.8
C19 C20 C21 114.51(17)
C21 C20 H20 107.8
C20 C21 H21 109.1
C22 C21 C20 114.55(16)
C22 C21 H21 109.1
C24 C21 C20 109.34(15)
C24 C21 H21 109.1
C24 C21 C22 105.59(14)
C21 C22 H22A 109.0
C21 C22 H22B 109.0
H22A C22 H22B 107.8
C23 C22 C21 112.91(16)
C23 C22 H22A 109.0
C23 C22 H22B 109.0
C22 C23 H23A 109.5
C22 C23 H23B 109.5
C22 C23 H23C 109.5
H23A C23 H23B 109.5
H23A C23 H23C 109.5
H23B C23 H23C 109.5
O4 C24 N3 122.03(16)
O4 C24 C21 119.92(16)
N3 C24 C21 118.00(15)
N3 C25 H25 109.5
N3 C25 C26 108.41(13)
N3 C25 C33 109.25(14)
C26 C25 H25 109.5
C33 C25 H25 109.5
C33 C25 C26 110.57(14)
C25 C26 H26A 108.8
C25 C26 H26B 108.8
H26A C26 H26B 107.7
C27 C26 C25 113.60(14)
C27 C26 H26A 108.8
C27 C26 H26B 108.8
C28 C27 C26 121.16(17)
C32 C27 C26 120.48(17)
C32 C27 C28 118.35(17)
C27 C28 H28 119.7
C29 C28 C27 120.60(19)
C29 C28 H28 119.7
C28 C29 H29 119.7
C30 C29 C28 120.61(19)
C30 C29 H29 119.7
C29 C30 H30 120.3
C31 C30 C29 119.32(19)
C31 C30 H30 120.3
C30 C31 H31 119.9
C30 C31 C32 120.2(2)
C32 C31 H31 119.9
C27 C32 C31 120.87(19)
C27 C32 H32 119.6
C31 C32 H32 119.6
O5 C33 N4 123.31(16)
O5 C33 C25 121.22(15)
N4 C33 C25 115.45(14)
N4 C34 H34 108.2
N4 C34 C35 109.87(14)
N4 C34 C39 109.55(13)
C35 C34 H34 108.2
C35 C34 C39 112.68(14)
C39 C34 H34 108.2
C34 C35 H35A 109.4
C34 C35 H35B 109.4
H35A C35 H35B 108.0
C36 C35 C34 111.32(16)
C36 C35 H35A 109.4
C36 C35 H35B 109.4
C35 C36 H36A 109.6
C35 C36 H36B 109.6
H36A C36 H36B 108.1
C37 C36 C35 110.13(15)
C37 C36 H36A 109.6
C37 C36 H36B 109.6
C36 C37 H37A 109.5
C36 C37 H37B 109.5
C36 C37 C38 110.52(15)
H37A C37 H37B 108.1
C38 C37 H37A 109.5
C38 C37 H37B 109.5
C37 C38 H38A 109.3
C37 C38 H38B 109.3
C37 C38 C39 111.48(16)
H38A C38 H38B 108.0
C39 C38 H38A 109.3
C39 C38 H38B 109.3
C34 C39 H39 107.0
C34 C39 C40 110.39(13)
C38 C39 C34 110.26(14)
C38 C39 H39 107.0
C38 C39 C40 114.92(14)
C40 C39 H39 107.0
C39 C40 H40 107.8
C41 C40 C39 115.78(14)
C41 C40 H40 107.8
C43 C40 C39 108.71(13)
C43 C40 H40 107.8
C43 C40 C41 108.74(14)
C40 C41 H41A 109.3
C40 C41 H41B 109.3
H41A C41 H41B 107.9
C42 C41 C40 111.77(17)
C42 C41 H41A 109.3
C42 C41 H41B 109.3
C41 C42 H42A 109.5
C41 C42 H42B 109.5
C41 C42 H42C 109.5
H42A C42 H42B 109.5
H42A C42 H42C 109.5
H42B C42 H42C 109.5
O6 C43 N5 123.59(15)
O6 C43 C40 120.46(15)
N5 C43 C40 115.94(14)
N5 C44 H44 109.4
N5 C44 C45 108.94(13)
N5 C44 C52 109.83(13)
C45 C44 H44 109.4
C52 C44 H44 109.4
C52 C44 C45 109.74(14)
C44 C45 H45A 109.0
C44 C45 H45B 109.0
H45A C45 H45B 107.8
C46 C45 C44 112.77(14)
C46 C45 H45A 109.0
C46 C45 H45B 109.0
C47 C46 C45 121.28(18)
C47 C46 C51 118.74(18)
C51 C46 C45 119.95(18)
C46 C47 H47 119.9
C46 C47 C48 120.2(2)
C48 C47 H47 119.9
C47 C48 H48 119.8
C49 C48 C47 120.5(2)
C49 C48 H48 119.8
C48 C49 H49 120.2
C50 C49 C48 119.5(2)
C50 C49 H49 120.2
C49 C50 H50 119.8
C49 C50 C51 120.4(2)
C51 C50 H50 119.8
C46 C51 H51 119.7
C50 C51 C46 120.6(2)
C50 C51 H51 119.7
O7 C52 N6 124.81(17)
O7 C52 C44 121.19(15)
N6 C52 C44 113.99(14)
N6 C53 H53 108.3
N6 C53 C54 110.61(15)
N6 C53 C58 111.02(14)
C54 C53 H53 108.3
C54 C53 C58 110.29(14)
C58 C53 H53 108.3
C53 C54 H54A 109.4
C53 C54 H54B 109.4
H54A C54 H54B 108.0
C55 C54 C53 111.33(16)
C55 C54 H54A 109.4
C55 C54 H54B 109.4
C54 C55 H55A 109.3
C54 C55 H55B 109.3
H55A C55 H55B 108.0
C56 C55 C54 111.47(17)
C56 C55 H55A 109.3
C56 C55 H55B 109.3
C55 C56 H56A 109.4
C55 C56 H56B 109.4
C55 C56 C57 111.00(15)
H56A C56 H56B 108.0
C57 C56 H56A 109.4
C57 C56 H56B 109.4
C56 C57 H57A 109.5
C56 C57 H57B 109.5
H57A C57 H57B 108.1
C58 C57 C56 110.54(15)
C58 C57 H57A 109.5
C58 C57 H57B 109.5
C53 C58 H58 107.2
C53 C58 C59 112.62(14)
C57 C58 C53 109.16(15)
C57 C58 H58 107.2
C57 C58 C59 113.17(14)
C59 C58 H58 107.2
C58 C59 H59 106.5
C60 C59 C58 116.14(15)
C60 C59 H59 106.5
C62 C59 C58 110.01(14)
C62 C59 H59 106.5
C62 C59 C60 110.72(15)
C59 C60 H60A 109.5
C59 C60 H60B 109.5
H60A C60 H60B 108.1
C61 C60 C59 110.64(16)
C61 C60 H60A 109.5
C61 C60 H60B 109.5
C60 C61 H61A 109.5
C60 C61 H61B 109.5
C60 C61 H61C 109.5
H61A C61 H61B 109.5
H61A C61 H61C 109.5
H61B C61 H61C 109.5
O8 C62 C59 126.18(18)
O8 C62 O9 123.75(19)
O8 C62 O9A 116.8(10)
O9 C62 C59 110.02(16)
O9A C62 C59 112.2(9)
C62 O9 C63 118.2(2)
O9 C63 H63A 110.4
O9 C63 H63B 110.4
O9 C63 C64 106.8(2)
H63A C63 H63B 108.6
C64 C63 H63A 110.4
C64 C63 H63B 110.4
C65 C64 C63 119.56(19)
C65 C64 C69 120.0
C69 C64 C63 120.3(2)
C64 C65 H65 120.0
C64 C65 C66 120.0
C66 C65 H65 120.0
C65 C66 H66 120.0
C67 C66 C65 120.0
C67 C66 H66 120.0
C66 C67 H67 120.0
C66 C67 C68 120.0
C68 C67 H67 120.0
C67 C68 H68 120.0
C69 C68 C67 120.0
C69 C68 H68 120.0
C64 C69 H69 120.0
C68 C69 C64 120.0
C68 C69 H69 120.0
C62 O9A C63A 120.4(18)
O9A C63A H63C 109.4
O9A C63A H63D 109.4
O9A C63A C64A 111(2)
H63C C63A H63D 108.0
C64A C63A H63C 109.4
C64A C63A H63D 109.4
C69A C64A C63A 116(2)
C69A C64A C65A 120.0
C65A C64A C63A 123(2)
C64A C69A H69A 120.0
C64A C69A C68A 120.0
C68A C69A H69A 120.0
C69A C68A H68A 120.0
C67A C68A C69A 120.0
C67A C68A H68A 120.0
C68A C67A H67A 120.0
C66A C67A C68A 120.0
C66A C67A H67A 120.0
C67A C66A H66A 120.0
C67A C66A C65A 120.0
C65A C66A H66A 120.0
C64A C65A H65A 120.0
C66A C65A C64A 120.0
C66A C65A H65A 120.0
Cl1 C70 Cl3 109.83(14)
Cl1 C70 H70 108.8
Cl2 C70 Cl1 110.53(15)
Cl2 C70 Cl3 110.05(14)
Cl2 C70 H70 108.8
Cl3 C70 H70 108.8
H71A C71 H71B 109.5
H71A C71 H71C 109.5
H71B C71 H71C 109.5
C72 C71 H71A 109.5
C72 C71 H71B 109.5
C72 C71 H71C 109.5
C71 C72 H72A 108.6
C71 C72 H72B 108.6
H72A C72 H72B 107.6
C73 C72 C71 114.5(5)
C73 C72 H72A 108.6
C73 C72 H72B 108.6
C72 C73 H73A 108.5
C72 C73 H73B 108.5
C72 C73 C74 115.3(4)
H73A C73 H73B 107.5
C74 C73 H73A 108.5
C74 C73 H73B 108.5
C73 C74 H74A 108.6
C73 C74 H74B 108.6
H74A C74 H74B 107.6
C75 C74 C73 114.6(5)
C75 C74 H74A 108.6
C75 C74 H74B 108.6
C74 C75 H75A 109.5
C74 C75 H75B 109.5
C74 C75 H75C 109.5
H75A C75 H75B 109.5
H75A C75 H75C 109.5
H75B C75 H75C 109.5
H71D C71A H71E 109.5
H71D C71A H71F 109.5
H71E C71A H71F 109.5
C72A C71A H71D 109.5
C72A C71A H71E 109.5
C72A C71A H71F 109.5
C71A C72A H72C 108.9
C71A C72A H72D 108.9
C71A C72A C73A 113.3
H72C C72A H72D 107.7
C73A C72A H72C 108.9
C73A C72A H72D 108.9
C72A C73A H73C 108.8
C72A C73A H73D 108.8
H73C C73A H73D 107.7
C74A C73A C72A 113.8
C74A C73A H73C 108.8
C74A C73A H73D 108.8
C73A C74A H74C 108.9
C73A C74A H74D 108.9
H74C C74A H74D 107.7
C75A C74A C73A 113.2
C75A C74A H74C 108.9
C75A C74A H74D 108.9
C74A C75A H75D 109.5
C74A C75A H75E 109.5
C74A C75A H75F 109.5
H75D C75A H75E 109.5
H75D C75A H75F 109.5
H75E C75A H75F 109.5
Cl4B C71B Cl6B 111.2
Cl4B C71B H71G 107.7
Cl6B C71B H71G 107.7
Cl5B C71B Cl4B 111.2
Cl5B C71B Cl6B 111.2
Cl5B C71B H71G 107.7
H76A C76 H76B 109.5
H76A C76 H76C 109.5
H76B C76 H76C 109.5
C77 C76 H76A 109.5
C77 C76 H76B 109.5
C77 C76 H76C 109.5
C76 C77 H77A 108.9
C76 C77 H77B 108.9
C76 C77 C78 113.3
H77A C77 H77B 107.7
C78 C77 H77A 108.9
C78 C77 H77B 108.9
C77 C78 H78A 108.8
C77 C78 H78B 108.8
C77 C78 C79 113.8
H78A C78 H78B 107.7
C79 C78 H78A 108.8
C79 C78 H78B 108.8
C78 C79 H79A 108.9
C78 C79 H79B 108.9
H79A C79 H79B 107.7
C80 C79 C78 113.3
C80 C79 H79A 108.9
C80 C79 H79B 108.9
C79 C80 H80A 109.5
C79 C80 H80B 109.5
C79 C80 H80C 109.5
H80A C80 H80B 109.5
H80A C80 H80C 109.5
H80B C80 H80C 109.5
Cl7A C77A H77C 107.7
Cl8A C77A Cl7A 111.2
Cl8A C77A Cl9A 111.2
Cl8A C77A H77C 107.7
Cl9A C77A Cl7A 111.2
Cl9A C77A H77C 107.7
Cl7B C77B Cl8B 111.2
Cl7B C77B Cl9B 111.2
Cl7B C77B H77D 107.7
Cl8B C77B H77D 107.7
Cl9B C77B Cl8B 111.1
Cl9B C77B H77D 107.7
Cl9C C77C Cl8C 111.2
Cl9C C77C H77E 107.7
Cl7C C77C Cl9C 111.1
Cl7C C77C Cl8C 111.2
Cl7C C77C H77E 107.7
Cl8C C77C H77E 107.7

loop_
_geom_bond_atom_site_label_1
_geom_bond_atom_site_label_2
_geom_bond_distance
O1 C1 1.478(2)
O1 C5 1.348(2)
O2 C5 1.222(2)
O3 C14 1.235(2)
O4 C24 1.239(2)
O5 C33 1.234(2)
O6 C43 1.233(2)
O7 C52 1.236(2)
O8 C62 1.197(2)
N1 H1 0.8800
N1 C5 1.345(2)
N1 C6 1.453(2)
N2 H2 0.8800
N2 C14 1.334(2)
N2 C15 1.467(2)
N3 H3 0.8800
N3 C24 1.333(2)
N3 C25 1.455(2)
N4 H4 0.8800
N4 C33 1.337(2)
N4 C34 1.466(2)
N5 H5 0.8800
N5 C43 1.336(2)
N5 C44 1.456(2)
N6 H6 0.8800
N6 C52 1.340(2)
N6 C53 1.459(2)
C1 C2 1.519(3)
C1 C3 1.512(3)
C1 C4 1.521(3)
C2 H2A 0.9800
C2 H2B 0.9800
C2 H2C 0.9800
C3 H3A 0.9800
C3 H3B 0.9800
C3 H3C 0.9800
C4 H4A 0.9800
C4 H4B 0.9800
C4 H4C 0.9800
C6 H6A 1.0000
C6 C7 1.534(2)
C6 C14 1.531(2)
C7 H7A 0.9900
C7 H7B 0.9900
C7 C8 1.506(3)
C8 C9 1.392(3)
C8 C13 1.389(3)
C9 H9 0.9500
C9 C10 1.382(3)
C10 H10 0.9500
C10 C11 1.382(3)
C11 H11 0.9500
C11 C12 1.386(3)
C12 H12 0.9500
C12 C13 1.390(3)
C13 H13 0.9500
C15 H15 1.0000
C15 C16 1.523(3)
C15 C20 1.542(3)
C16 H16A 0.9900
C16 H16B 0.9900
C16 C17 1.529(3)
C17 H17A 0.9900
C17 H17B 0.9900
C17 C18 1.527(4)
C18 H18A 0.9900
C18 H18B 0.9900
C18 C19 1.525(4)
C19 H19A 0.9900
C19 H19B 0.9900
C19 C20 1.539(3)
C20 H20 1.0000
C20 C21 1.549(3)
C21 H21 1.0000
C21 C22 1.541(3)
C21 C24 1.527(2)
C22 H22A 0.9900
C22 H22B 0.9900
C22 C23 1.522(3)
C23 H23A 0.9800
C23 H23B 0.9800
C23 H23C 0.9800
C25 H25 1.0000
C25 C26 1.542(2)
C25 C33 1.532(2)
C26 H26A 0.9900
C26 H26B 0.9900
C26 C27 1.511(2)
C27 C28 1.387(3)
C27 C32 1.386(3)
C28 H28 0.9500
C28 C29 1.385(3)
C29 H29 0.9500
C29 C30 1.379(3)
C30 H30 0.9500
C30 C31 1.375(3)
C31 H31 0.9500
C31 C32 1.390(3)
C32 H32 0.9500
C34 H34 1.0000
C34 C35 1.531(2)
C34 C39 1.539(2)
C35 H35A 0.9900
C35 H35B 0.9900
C35 C36 1.526(3)
C36 H36A 0.9900
C36 H36B 0.9900
C36 C37 1.521(3)
C37 H37A 0.9900
C37 H37B 0.9900
C37 C38 1.527(3)
C38 H38A 0.9900
C38 H38B 0.9900
C38 C39 1.534(2)
C39 H39 1.0000
C39 C40 1.564(2)
C40 H40 1.0000
C40 C41 1.534(3)
C40 C43 1.524(2)
C41 H41A 0.9900
C41 H41B 0.9900
C41 C42 1.522(3)
C42 H42A 0.9800
C42 H42B 0.9800
C42 H42C 0.9800
C44 H44 1.0000
C44 C45 1.547(2)
C44 C52 1.531(2)
C45 H45A 0.9900
C45 H45B 0.9900
C45 C46 1.510(2)
C46 C47 1.388(3)
C46 C51 1.390(3)
C47 H47 0.9500
C47 C48 1.395(3)
C48 H48 0.9500
C48 C49 1.383(4)
C49 H49 0.9500
C49 C50 1.373(4)
C50 H50 0.9500
C50 C51 1.390(3)
C51 H51 0.9500
C53 H53 1.0000
C53 C54 1.533(2)
C53 C58 1.539(2)
C54 H54A 0.9900
C54 H54B 0.9900
C54 C55 1.529(3)
C55 H55A 0.9900
C55 H55B 0.9900
C55 C56 1.527(3)
C56 H56A 0.9900
C56 H56B 0.9900
C56 C57 1.531(3)
C57 H57A 0.9900
C57 H57B 0.9900
C57 C58 1.528(3)
C58 H58 1.0000
C58 C59 1.545(2)
C59 H59 1.0000
C59 C60 1.529(2)
C59 C62 1.527(2)
C60 H60A 0.9900
C60 H60B 0.9900
C60 C61 1.521(3)
C61 H61A 0.9800
C61 H61B 0.9800
C61 H61C 0.9800
C62 O9 1.343(3)
C62 O9A 1.326(9)
O9 C63 1.464(3)
C63 H63A 0.9900
C63 H63B 0.9900
C63 C64 1.503(4)
C64 C65 1.3900
C64 C69 1.3900
C65 H65 0.9500
C65 C66 1.3900
C66 H66 0.9500
C66 C67 1.3900
C67 H67 0.9500
C67 C68 1.3900
C68 H68 0.9500
C68 C69 1.3900
C69 H69 0.9500
O9A C63A 1.464(10)
C63A H63C 0.9900
C63A H63D 0.9900
C63A C64A 1.504(10)
C64A C69A 1.3900
C64A C65A 1.3900
C69A H69A 0.9500
C69A C68A 1.3900
C68A H68A 0.9500
C68A C67A 1.3900
C67A H67A 0.9500
C67A C66A 1.3900
C66A H66A 0.9500
C66A C65A 1.3900
C65A H65A 0.9500
Cl1 C70 1.756(3)
Cl2 C70 1.751(3)
Cl3 C70 1.756(3)
C70 H70 1.0000
C71 H71A 0.9800
C71 H71B 0.9800
C71 H71C 0.9800
C71 C72 1.503(8)
C72 H72A 0.9900
C72 H72B 0.9900
C72 C73 1.498(6)
C73 H73A 0.9900
C73 H73B 0.9900
C73 C74 1.514(7)
C74 H74A 0.9900
C74 H74B 0.9900
C74 C75 1.479(8)
C75 H75A 0.9800
C75 H75B 0.9800
C75 H75C 0.9800
C71A H71D 0.9800
C71A H71E 0.9800
C71A H71F 0.9800
C71A C72A 1.5306
C72A H72C 0.9900
C72A H72D 0.9900
C72A C73A 1.5336
C73A H73C 0.9900
C73A H73D 0.9900
C73A C74A 1.5328
C74A H74C 0.9900
C74A H74D 0.9900
C74A C75A 1.5312
C75A H75D 0.9800
C75A H75E 0.9800
C75A H75F 0.9800
Cl4B C71B 1.7760
Cl6B C71B 1.7765
Cl5B C71B 1.7756
C71B H71G 1.0000
C76 H76A 0.9800
C76 H76B 0.9800
C76 H76C 0.9800
C76 C77 1.5326
C77 H77A 0.9900
C77 H77B 0.9900
C77 C78 1.5327
C78 H78A 0.9900
C78 H78B 0.9900
C78 C79 1.5329
C79 H79A 0.9900
C79 H79B 0.9900
C79 C80 1.5308
C80 H80A 0.9800
C80 H80B 0.9800
C80 H80C 0.9800
Cl7A C77A 1.7773
Cl8A C77A 1.7758
Cl9A C77A 1.7760
C77A H77C 1.0000
Cl7B C77B 1.7759
Cl8B C77B 1.7770
Cl9B C77B 1.7766
C77B H77D 1.0000
Cl9C C77C 1.7767
Cl7C C77C 1.7766
Cl8C C77C 1.7775
C77C H77E 1.0000

loop_
_geom_torsion_atom_site_label_1
_geom_torsion_atom_site_label_2
_geom_torsion_atom_site_label_3
_geom_torsion_atom_site_label_4
_geom_torsion
O8 C62 O9 C63 4.6(4)
O8 C62 O9A C63A -29(3)
N1 C6 C7 C8 -73.71(19)
N1 C6 C14 O3 -44.8(2)
N1 C6 C14 N2 136.23(16)
N2 C15 C16 C17 171.31(18)
N2 C15 C20 C19 -171.72(18)
N2 C15 C20 C21 -45.7(2)
N3 C25 C26 C27 -176.76(15)
N3 C25 C33 O5 -37.0(2)
N3 C25 C33 N4 144.67(14)
N4 C34 C35 C36 -176.22(14)
N4 C34 C39 C38 174.79(14)
N4 C34 C39 C40 -57.16(17)
N5 C44 C45 C46 174.47(15)
N5 C44 C52 O7 -43.7(2)
N5 C44 C52 N6 137.46(14)
N6 C53 C54 C55 -179.88(15)
N6 C53 C58 C57 -177.81(14)
N6 C53 C58 C59 -51.23(19)
C1 O1 C5 O2 -1.2(3)
C1 O1 C5 N1 178.08(16)
C5 O1 C1 C2 -175.28(18)
C5 O1 C1 C3 67.0(2)
C5 O1 C1 C4 -58.1(2)
C5 N1 C6 C7 -174.13(15)
C5 N1 C6 C14 -55.1(2)
C6 N1 C5 O1 172.10(14)
C6 N1 C5 O2 -8.6(3)
C6 C7 C8 C9 -59.3(2)
C6 C7 C8 C13 123.3(2)
C7 C6 C14 O3 75.4(2)
C7 C6 C14 N2 -103.62(18)
C7 C8 C9 C10 -177.77(19)
C7 C8 C13 C12 176.9(2)
C8 C9 C10 C11 1.0(4)
C9 C8 C13 C12 -0.5(3)
C9 C10 C11 C12 -0.9(4)
C10 C11 C12 C13 0.0(4)
C11 C12 C13 C8 0.7(4)
C13 C8 C9 C10 -0.3(3)
C14 N2 C15 C16 -92.8(2)
C14 N2 C15 C20 140.47(18)
C14 C6 C7 C8 165.94(15)
C15 N2 C14 O3 5.3(3)
C15 N2 C14 C6 -175.75(16)
C15 C16 C17 C18 55.5(3)
C15 C20 C21 C22 -154.14(16)
C15 C20 C21 C24 87.59(18)
C16 C15 C20 C19 61.2(2)
C16 C15 C20 C21 -172.81(16)
C16 C17 C18 C19 -53.8(3)
C17 C18 C19 C20 56.5(3)
C18 C19 C20 C15 -58.3(2)
C18 C19 C20 C21 177.09(17)
C19 C20 C21 C22 -32.7(2)
C19 C20 C21 C24 -150.92(16)
C20 C15 C16 C17 -61.1(2)
C20 C21 C22 C23 -176.37(16)
C20 C21 C24 O4 57.7(2)
C20 C21 C24 N3 -124.73(17)
C22 C21 C24 O4 -66.0(2)
C22 C21 C24 N3 111.54(18)
C24 N3 C25 C26 -175.50(15)
C24 N3 C25 C33 -54.93(19)
C24 C21 C22 C23 -56.0(2)
C25 N3 C24 O4 -4.7(3)
C25 N3 C24 C21 177.85(15)
C25 C26 C27 C28 66.9(2)
C25 C26 C27 C32 -113.2(2)
C26 C25 C33 O5 82.22(19)
C26 C25 C33 N4 -96.10(17)
C26 C27 C28 C29 179.74(19)
C26 C27 C32 C31 179.5(2)
C27 C28 C29 C30 0.3(3)
C28 C27 C32 C31 -0.6(3)
C28 C29 C30 C31 0.3(4)
C29 C30 C31 C32 -1.0(4)
C30 C31 C32 C27 1.2(4)
C32 C27 C28 C29 -0.1(3)
C33 N4 C34 C35 -109.53(18)
C33 N4 C34 C39 126.17(16)
C33 C25 C26 C27 63.49(19)
C34 N4 C33 O5 0.8(3)
C34 N4 C33 C25 179.05(14)
C34 C35 C36 C37 56.5(2)
C34 C39 C40 C41 -117.53(16)
C34 C39 C40 C43 119.76(15)
C35 C34 C39 C38 52.15(19)
C35 C34 C39 C40 -179.80(14)
C35 C36 C37 C38 -59.0(2)
C36 C37 C38 C39 58.7(2)
C37 C38 C39 C34 -54.5(2)
C37 C38 C39 C40 -179.98(15)
C38 C39 C40 C41 7.9(2)
C38 C39 C40 C43 -114.79(16)
C39 C34 C35 C36 -53.8(2)
C39 C40 C41 C42 175.37(17)
C39 C40 C43 O6 64.9(2)
C39 C40 C43 N5 -114.09(16)
C41 C40 C43 O6 -61.9(2)
C41 C40 C43 N5 119.06(17)
C43 N5 C44 C45 135.17(17)
C43 N5 C44 C52 -104.61(18)
C43 C40 C41 C42 -61.9(2)
C44 N5 C43 O6 0.3(3)
C44 N5 C43 C40 179.26(15)
C44 C45 C46 C47 72.6(2)
C44 C45 C46 C51 -105.21(19)
C45 C44 C52 O7 76.04(19)
C45 C44 C52 N6 -102.81(16)
C45 C46 C47 C48 -176.71(18)
C45 C46 C51 C50 177.33(18)
C46 C47 C48 C49 -0.6(3)
C47 C46 C51 C50 -0.6(3)
C47 C48 C49 C50 -0.6(3)
C48 C49 C50 C51 1.1(4)
C49 C50 C51 C46 -0.6(3)
C51 C46 C47 C48 1.2(3)
C52 N6 C53 C54 -113.71(18)
C52 N6 C53 C58 123.51(17)
C52 C44 C45 C46 54.20(19)
C53 N6 C52 O7 -2.6(3)
C53 N6 C52 C44 176.24(14)
C53 C54 C55 C56 54.1(2)
C53 C58 C59 C60 -56.7(2)
C53 C58 C59 C62 176.52(15)
C54 C53 C58 C57 59.22(19)
C54 C53 C58 C59 -174.20(15)
C54 C55 C56 C57 -54.3(2)
C55 C56 C57 C58 57.6(2)
C56 C57 C58 C53 -59.77(19)
C56 C57 C58 C59 173.96(15)
C57 C58 C59 C60 67.7(2)
C57 C58 C59 C62 -59.08(19)
C58 C53 C54 C55 -56.7(2)
C58 C59 C60 C61 148.94(16)
C58 C59 C62 O8 117.9(2)
C58 C59 C62 O9 -59.9(3)
C58 C59 C62 O9A -87.7(16)
C59 C62 O9 C63 -177.6(2)
C59 C62 O9A C63A 173.6(16)
C60 C59 C62 O8 -11.8(3)
C60 C59 C62 O9 170.4(2)
C60 C59 C62 O9A 142.6(16)
C62 C59 C60 C61 -84.68(19)
C62 O9 C63 C64 -145.0(3)
C62 O9A C63A C64A -106(3)
O9 C62 O9A C63A 83(3)
O9 C63 C64 C65 95.6(2)
O9 C63 C64 C69 -80.2(2)
C63 C64 C65 C66 -175.8(2)
C63 C64 C69 C68 175.8(2)
C64 C65 C66 C67 0.0
C65 C64 C69 C68 0.0
C65 C66 C67 C68 0.0
C66 C67 C68 C69 0.0
C67 C68 C69 C64 0.0
C69 C64 C65 C66 0.0
O9A C62 O9 C63 -78(2)
O9A C63A C64A C69A -80(3)
O9A C63A C64A C65A 104(3)
C63A C64A C69A C68A -176(2)
C63A C64A C65A C66A 176(2)
C64A C69A C68A C67A 0.0
C69A C64A C65A C66A 0.0
C69A C68A C67A C66A 0.0
C68A C67A C66A C65A 0.0
C67A C66A C65A C64A 0.0
C65A C64A C69A C68A 0.0
C71 C72 C73 C74 176.6(4)
C72 C73 C74 C75 -176.4(6)
C71A C72A C73A C74A -179.9
C72A C73A C74A C75A -180.0
C76 C77 C78 C79 -180.0
C77 C78 C79 C80 -179.9
